data_7114291
loop_
_publ_author_name
'Liao, Yi'
'Baskett, Martha'
'Lahti, Paul M.'
'Palacio, Fernando'

_publ_section_title
;
 Structure and exchange in silicon-linked tetraradicalsElectronic
 supplementary information (ESI) available: EPR spectra, X-ray
 crystallographic data and packing views, synthetic and characterization
 details for 1a and 2, \cT plot for 2, and computational summaries for
 model systems. See http://www.rsc.org/suppdata/cc/b1/b107430j/
;
_journal_issue 3
_journal_name_full 'Chemical Communications'
_journal_page_first 252
_journal_paper_doi 10.1039/b107430j
_journal_year 2002
_chemical_formula_sum 'C36 H68 N4 O8 Si'
_chemical_formula_weight 713.03
_chemical_name_systematic
; 
? 
;
_space_group_IT_number 14
_symmetry_cell_setting triclinic
_symmetry_space_group_name_Hall '-P 2yn'
_symmetry_space_group_name_H-M 'P 1 21/n 1'
_atom_sites_solution_hydrogens geom
_atom_sites_solution_primary direct
_atom_sites_solution_secondary difmap
_audit_creation_method SHELXL-97
_cell_angle_alpha 90.00
_cell_angle_beta 100.5005(11)
_cell_angle_gamma 90.00
_cell_formula_units_Z 4
_cell_length_a 19.0646(3)
_cell_length_b 11.8693(2)
_cell_length_c 19.1899(3)
_cell_measurement_reflns_used 7456
_cell_measurement_temperature 293(2)
_cell_measurement_theta_max 25.03
_cell_measurement_theta_min 4.08
_cell_volume 4269.64(12)
_computing_structure_refinement 'SHELXL-97 (Sheldrick, 1997)'
_computing_structure_solution 'SHELXS-97 (Sheldrick, 1990)'
_diffrn_ambient_temperature 293(2)
_diffrn_measured_fraction_theta_full 0.989
_diffrn_measured_fraction_theta_max 0.989
_diffrn_measurement_device_type 'Nonius KappaCCD'
_diffrn_radiation_monochromator graphite
_diffrn_radiation_source 'fine-focus sealed tube'
_diffrn_radiation_type MoK\a
_diffrn_radiation_wavelength 0.71073
_diffrn_reflns_av_R_equivalents 0.0266
_diffrn_reflns_av_sigmaI/netI 0.0387
_diffrn_reflns_limit_h_max 22
_diffrn_reflns_limit_h_min -22
_diffrn_reflns_limit_k_max 14
_diffrn_reflns_limit_k_min -13
_diffrn_reflns_limit_l_max 22
_diffrn_reflns_limit_l_min -22
_diffrn_reflns_number 13651
_diffrn_reflns_theta_full 25.05
_diffrn_reflns_theta_max 25.05
_diffrn_reflns_theta_min 4.10
_exptl_absorpt_coefficient_mu 0.104
_exptl_absorpt_correction_T_max 0.9453
_exptl_absorpt_correction_T_min 0.9453
_exptl_crystal_colour red
_exptl_crystal_density_diffrn 1.109
_exptl_crystal_density_method 'not measured'
_exptl_crystal_description block
_exptl_crystal_F_000 1560
_exptl_crystal_size_max 0.55
_exptl_crystal_size_mid 0.55
_exptl_crystal_size_min 0.55
_refine_diff_density_max 0.240
_refine_diff_density_min -0.243
_refine_diff_density_rms 0.035
_refine_ls_extinction_method none
_refine_ls_goodness_of_fit_ref 1.041
_refine_ls_hydrogen_treatment mixed
_refine_ls_matrix_type full
_refine_ls_number_parameters 442
_refine_ls_number_reflns 7471
_refine_ls_number_restraints 0
_refine_ls_restrained_S_all 1.041
_refine_ls_R_factor_all 0.0881
_refine_ls_R_factor_gt 0.0562
_refine_ls_shift/su_max 0.000
_refine_ls_shift/su_mean 0.000
_refine_ls_structure_factor_coef Fsqd
_refine_ls_weighting_details 'calc w=1/[\s^2^(Fo^2^)+(0.0615P)^2^+1.9599P] where P=(Fo^2^+2Fc^2^)/3'
_refine_ls_weighting_scheme calc
_refine_ls_wR_factor_gt 0.1347
_refine_ls_wR_factor_ref 0.1569
_reflns_number_gt 5113
_reflns_number_total 7471
_reflns_threshold_expression >2sigma(I)
_cod_data_source_file b107430j.txt
_cod_data_source_block mb28
_cod_depositor_comments
;
The following automatic conversions were performed:

'_symmetry_cell_setting' value 'Triclinic' changed to 'triclinic'
according to
/usr/data/users/saulius/automatic-downloads/retrospective/RSC/lib/dictionaries/cif_core.dic
dictionary named 'cif_core.dic' version 2.4.2 from 2011-04-26.

Automatic conversion script
Id: cif_fix_values 2281 2013-09-26 08:29:07Z andrius 
;
_cod_original_sg_symbol_H-M P-1
_cod_database_code 7114291

loop_
_symmetry_equiv_pos_as_xyz
'x, y, z'
'-x+1/2, y+1/2, -z+1/2'
'-x, -y, -z'
'x-1/2, -y-1/2, z-1/2'

loop_
_atom_site_label
_atom_site_type_symbol
_atom_site_fract_x
_atom_site_fract_y
_atom_site_fract_z
_atom_site_U_iso_or_equiv
_atom_site_adp_type
_atom_site_occupancy
_atom_site_symmetry_multiplicity
_atom_site_calc_flag
_atom_site_refinement_flags
Si Si 0.25665(3) 0.04381(6) 0.96593(3) 0.04963(19) Uani 1 1 d .
O1 O 0.22812(8) 0.14513(13) 1.01021(8) 0.0531(4) Uani 1 1 d .
O2 O 0.22982(10) 0.06803(14) 0.88286(8) 0.0653(5) Uani 1 1 d .
O3 O 0.34185(9) 0.04272(15) 0.98899(9) 0.0646(5) Uani 1 1 d .
O4 O 0.22500(9) -0.07866(14) 0.98140(8) 0.0573(4) Uani 1 1 d .
O5 O -0.03345(12) 0.3405(2) 1.00451(12) 0.1096(9) Uani 1 1 d .
O6 O 0.11309(14) -0.1104(3) 0.62601(11) 0.1164(9) Uani 1 1 d .
O7 O 0.56685(19) 0.2607(3) 1.15000(17) 0.1729(16) Uani 1 1 d .
O8 O 0.22536(16) -0.3430(2) 1.21569(12) 0.1122(9) Uani 1 1 d .
N1 N 0.03042(12) 0.3029(2) 1.00744(12) 0.0689(6) Uani 1 1 d .
N2 N 0.14071(12) -0.0694(2) 0.68632(11) 0.0693(6) Uani 1 1 d .
N3 N 0.51548(14) 0.2081(3) 1.11085(14) 0.0950(9) Uani 1 1 d .
N4 N 0.22404(13) -0.28097(19) 1.16097(12) 0.0696(6) Uani 1 1 d .
C1 C 0.05477(14) 0.2953(2) 0.93809(13) 0.0621(7) Uani 1 1 d .
C2 C 0.13361(13) 0.2645(2) 0.94972(12) 0.0556(6) Uani 1 1 d .
H2A H 0.1455 0.2411 0.9049 0.067 Uiso 1 1 calc R
H2B H 0.1617 0.3309 0.9655 0.067 Uiso 1 1 calc R
C3 C 0.15377(11) 0.17206(19) 1.00301(11) 0.0473(5) Uani 1 1 d .
H3 H 0.1251 0.1048 0.9880 0.057 Uiso 1 1 calc R
C4 C 0.13875(13) 0.2123(2) 1.07359(12) 0.0537(6) Uani 1 1 d .
H4A H 0.1661 0.2802 1.0874 0.064 Uiso 1 1 calc R
H4B H 0.1544 0.1553 1.1092 0.064 Uiso 1 1 calc R
C5 C 0.06012(13) 0.2369(2) 1.07172(13) 0.0568(6) Uani 1 1 d .
C6 C 0.0433(2) 0.4112(3) 0.90302(18) 0.0978(11) Uani 1 1 d .
H6A H 0.0724 0.4658 0.9318 0.147 Uiso 1 1 calc R
H6B H -0.0060 0.4321 0.8983 0.147 Uiso 1 1 calc R
H6C H 0.0563 0.4083 0.8570 0.147 Uiso 1 1 calc R
C7 C 0.00928(16) 0.2080(3) 0.89215(16) 0.0880(10) Uani 1 1 d .
H7A H -0.0401 0.2291 0.8862 0.132 Uiso 1 1 calc R
H7B H 0.0159 0.1356 0.9147 0.132 Uiso 1 1 calc R
H7C H 0.0233 0.2043 0.8466 0.132 Uiso 1 1 calc R
C8 C 0.05070(15) 0.3088(3) 1.13531(15) 0.0724(8) Uani 1 1 d .
H8A H 0.0009 0.3236 1.1335 0.109 Uiso 1 1 calc R
H8B H 0.0757 0.3788 1.1341 0.109 Uiso 1 1 calc R
H8C H 0.0696 0.2693 1.1783 0.109 Uiso 1 1 calc R
C9 C 0.01697(18) 0.1278(3) 1.0717(2) 0.0934(10) Uani 1 1 d .
H9A H -0.0323 0.1459 1.0704 0.140 Uiso 1 1 calc R
H9B H 0.0348 0.0854 1.1138 0.140 Uiso 1 1 calc R
H9C H 0.0214 0.0838 1.0307 0.140 Uiso 1 1 calc R
C11 C 0.21573(14) -0.0321(2) 0.69434(13) 0.0646(7) Uani 1 1 d .
C12 C 0.23488(14) 0.0394(2) 0.76087(12) 0.0607(6) Uani 1 1 d .
H12A H 0.2862 0.0496 0.7712 0.073 Uiso 1 1 calc R
H12B H 0.2133 0.1131 0.7516 0.073 Uiso 1 1 calc R
C13 C 0.21140(13) -0.0099(2) 0.82510(11) 0.0534(6) Uani 1 1 d .
H13 H 0.2348 -0.0826 0.8372 0.064 Uiso 1 1 calc R
C14 C 0.13172(14) -0.0244(2) 0.80939(13) 0.0641(7) Uani 1 1 d .
H14A H 0.1097 0.0491 0.8004 0.077 Uiso 1 1 calc R
H14B H 0.1165 -0.0554 0.8510 0.077 Uiso 1 1 calc R
C15 C 0.10509(15) -0.1004(3) 0.74645(14) 0.0689(7) Uani 1 1 d .
C16 C 0.2211(2) 0.0401(4) 0.62950(15) 0.1048(12) Uani 1 1 d .
H16A H 0.1905 0.1045 0.6284 0.157 Uiso 1 1 calc R
H16B H 0.2067 -0.0036 0.5872 0.157 Uiso 1 1 calc R
H16C H 0.2695 0.0646 0.6321 0.157 Uiso 1 1 calc R
C17 C 0.26435(19) -0.1351(3) 0.6972(2) 0.1035(12) Uani 1 1 d .
H17A H 0.2604 -0.1797 0.7381 0.155 Uiso 1 1 calc R
H17B H 0.3129 -0.1109 0.7002 0.155 Uiso 1 1 calc R
H17C H 0.2503 -0.1794 0.6552 0.155 Uiso 1 1 calc R
C18 C 0.02515(17) -0.0813(4) 0.72166(19) 0.1142(14) Uani 1 1 d .
H18A H 0.0081 -0.1290 0.6818 0.171 Uiso 1 1 calc R
H18B H 0.0168 -0.0039 0.7081 0.171 Uiso 1 1 calc R
H18C H 0.0003 -0.0989 0.7595 0.171 Uiso 1 1 calc R
C19 C 0.1192(2) -0.2246(3) 0.7652(2) 0.1083(12) Uani 1 1 d .
H19A H 0.1024 -0.2703 0.7243 0.163 Uiso 1 1 calc R
H19B H 0.0946 -0.2453 0.8027 0.163 Uiso 1 1 calc R
H19C H 0.1695 -0.2363 0.7804 0.163 Uiso 1 1 calc R
C21 C 0.48187(16) 0.1187(3) 1.14675(15) 0.0823(9) Uani 1 1 d .
C22 C 0.43172(16) 0.0503(3) 1.09286(15) 0.0770(8) Uani 1 1 d .
H22A H 0.4596 -0.0022 1.0704 0.092 Uiso 1 1 calc R
H22B H 0.4009 0.0065 1.1175 0.092 Uiso 1 1 calc R
C23 C 0.38642(12) 0.1181(2) 1.03676(13) 0.0569(6) Uani 1 1 d .
H23 H 0.3566 0.1701 1.0583 0.068 Uiso 1 1 calc R
C24 C 0.43340(17) 0.1829(3) 0.99700(14) 0.0786(8) Uani 1 1 d .
H24A H 0.4036 0.2252 0.9595 0.094 Uiso 1 1 calc R
H24B H 0.4614 0.1302 0.9748 0.094 Uiso 1 1 calc R
C25 C 0.4839(2) 0.2644(3) 1.04268(17) 0.1015(12) Uani 1 1 d .
C26 C 0.5410(3) 0.0431(4) 1.1854(3) 0.163(2) Uani 1 1 d .
H26A H 0.5727 0.0868 1.2198 0.245 Uiso 1 1 calc R
H26B H 0.5672 0.0115 1.1519 0.245 Uiso 1 1 calc R
H26C H 0.5205 -0.0164 1.2090 0.245 Uiso 1 1 calc R
C27 C 0.4424(3) 0.1745(6) 1.2001(2) 0.172(3) Uani 1 1 d .
H27A H 0.4755 0.2176 1.2334 0.257 Uiso 1 1 calc R
H27B H 0.4209 0.1175 1.2249 0.257 Uiso 1 1 calc R
H27C H 0.4060 0.2233 1.1756 0.257 Uiso 1 1 calc R
C28 C 0.5449(3) 0.2943(6) 1.0037(3) 0.185(3) Uani 1 1 d .
H28A H 0.5687 0.2266 0.9936 0.278 Uiso 1 1 calc R
H28B H 0.5782 0.3429 1.0329 0.278 Uiso 1 1 calc R
H28C H 0.5258 0.3320 0.9601 0.278 Uiso 1 1 calc R
C29 C 0.4456(3) 0.3706(4) 1.0585(3) 0.171(3) Uani 1 1 d .
H29A H 0.4785 0.4194 1.0881 0.257 Uiso 1 1 calc R
H29B H 0.4073 0.3512 1.0826 0.257 Uiso 1 1 calc R
H29C H 0.4267 0.4085 1.0150 0.257 Uiso 1 1 calc R
C31 C 0.23093(15) -0.1579(2) 1.17455(13) 0.0659(7) Uani 1 1 d .
C32 C 0.21281(15) -0.0944(2) 1.10442(12) 0.0634(7) Uani 1 1 d .
H32A H 0.1614 -0.0945 1.0892 0.076 Uiso 1 1 calc R
H32B H 0.2279 -0.0166 1.1123 0.076 Uiso 1 1 calc R
C33 C 0.24644(13) -0.1417(2) 1.04558(12) 0.0533(6) Uani 1 1 d .
H33 H 0.2985 -0.1395 1.0594 0.064 Uiso 1 1 calc R
C34 C 0.22233(15) -0.2619(2) 1.03233(13) 0.0618(6) Uani 1 1 d .
H34A H 0.2436 -0.2922 0.9941 0.074 Uiso 1 1 calc R
H34B H 0.1710 -0.2628 1.0169 0.074 Uiso 1 1 calc R
C35 C 0.24167(15) -0.3382(2) 1.09690(15) 0.0670(7) Uani 1 1 d .
C36 C 0.30635(18) -0.1306(3) 1.21295(16) 0.0992(12) Uani 1 1 d .
H36A H 0.3164 -0.1721 1.2566 0.149 Uiso 1 1 calc R
H36B H 0.3101 -0.0514 1.2229 0.149 Uiso 1 1 calc R
H36C H 0.3400 -0.1513 1.1835 0.149 Uiso 1 1 calc R
C37 C 0.17908(19) -0.1238(3) 1.22261(16) 0.0932(10) Uani 1 1 d .
H37A H 0.1312 -0.1405 1.1996 0.140 Uiso 1 1 calc R
H37B H 0.1834 -0.0445 1.2322 0.140 Uiso 1 1 calc R
H37C H 0.1900 -0.1649 1.2663 0.140 Uiso 1 1 calc R
C38 C 0.32121(18) -0.3685(3) 1.1112(2) 0.1024(11) Uani 1 1 d .
H38A H 0.3316 -0.4160 1.1523 0.154 Uiso 1 1 calc R
H38B H 0.3491 -0.3009 1.1193 0.154 Uiso 1 1 calc R
H38C H 0.3327 -0.4076 1.0710 0.154 Uiso 1 1 calc R
C39 C 0.1974(2) -0.4458(3) 1.08518(19) 0.0934(10) Uani 1 1 d .
H39A H 0.2090 -0.4934 1.1261 0.140 Uiso 1 1 calc R
H39B H 0.2077 -0.4848 1.0444 0.140 Uiso 1 1 calc R
H39C H 0.1476 -0.4271 1.0777 0.140 Uiso 1 1 calc R

loop_
_atom_site_aniso_label
_atom_site_aniso_U_11
_atom_site_aniso_U_22
_atom_site_aniso_U_33
_atom_site_aniso_U_23
_atom_site_aniso_U_13
_atom_site_aniso_U_12
Si 0.0550(4) 0.0501(4) 0.0409(3) -0.0029(3) 0.0011(3) -0.0011(3)
O1 0.0495(9) 0.0587(10) 0.0481(8) -0.0071(7) 0.0008(7) 0.0033(7)
O2 0.0980(13) 0.0519(10) 0.0412(8) -0.0021(7) 0.0004(8) -0.0055(9)
O3 0.0544(10) 0.0648(11) 0.0726(11) -0.0223(9) 0.0065(8) 0.0001(8)
O4 0.0691(10) 0.0528(10) 0.0442(8) 0.0038(7) -0.0048(7) -0.0059(8)
O5 0.0689(13) 0.158(2) 0.0966(16) -0.0177(16) 0.0006(11) 0.0443(14)
O6 0.1239(19) 0.164(3) 0.0576(12) -0.0452(15) 0.0064(12) -0.0429(18)
O7 0.155(3) 0.194(3) 0.133(2) 0.017(2) -0.073(2) -0.088(3)
O8 0.169(2) 0.0868(16) 0.0839(15) 0.0349(13) 0.0302(15) -0.0108(16)
N1 0.0579(13) 0.0796(16) 0.0652(13) -0.0062(12) 0.0005(10) 0.0157(11)
N2 0.0773(15) 0.0817(16) 0.0468(11) -0.0163(11) 0.0056(10) -0.0094(12)
N3 0.0809(17) 0.107(2) 0.0821(17) 0.0056(16) -0.0243(14) -0.0283(16)
N4 0.0829(16) 0.0609(14) 0.0624(13) 0.0145(11) 0.0066(11) -0.0076(12)
C1 0.0677(16) 0.0639(16) 0.0498(13) 0.0019(12) -0.0025(12) 0.0148(13)
C2 0.0634(15) 0.0533(14) 0.0494(13) 0.0055(11) 0.0083(11) 0.0003(12)
C3 0.0460(12) 0.0463(13) 0.0471(12) -0.0008(10) 0.0022(10) -0.0011(10)
C4 0.0609(14) 0.0517(14) 0.0465(12) 0.0027(11) 0.0046(11) 0.0044(11)
C5 0.0587(14) 0.0553(15) 0.0565(14) -0.0071(11) 0.0106(12) -0.0062(12)
C6 0.124(3) 0.079(2) 0.083(2) 0.0179(18) 0.001(2) 0.033(2)
C7 0.0745(19) 0.106(3) 0.0723(18) -0.0214(18) -0.0172(15) 0.0055(18)
C8 0.0746(18) 0.0764(19) 0.0680(17) -0.0114(14) 0.0178(14) 0.0039(15)
C9 0.098(2) 0.081(2) 0.111(3) -0.0209(19) 0.046(2) -0.0346(19)
C11 0.0712(17) 0.0746(18) 0.0505(13) -0.0098(13) 0.0173(12) -0.0051(14)
C12 0.0711(16) 0.0600(16) 0.0507(13) -0.0027(12) 0.0104(12) -0.0098(13)
C13 0.0708(15) 0.0457(13) 0.0412(12) -0.0041(10) 0.0035(11) -0.0027(11)
C14 0.0702(16) 0.0758(18) 0.0476(13) -0.0012(12) 0.0138(12) -0.0029(14)
C15 0.0672(16) 0.080(2) 0.0580(15) -0.0055(14) 0.0082(13) -0.0147(15)
C16 0.126(3) 0.140(3) 0.0524(16) 0.0007(19) 0.0269(18) -0.031(3)
C17 0.099(2) 0.109(3) 0.109(3) -0.035(2) 0.036(2) 0.013(2)
C18 0.074(2) 0.178(4) 0.086(2) -0.007(3) 0.0029(18) -0.026(2)
C19 0.135(3) 0.075(2) 0.116(3) -0.006(2) 0.026(2) -0.035(2)
C21 0.0788(19) 0.104(2) 0.0560(16) 0.0084(16) -0.0086(14) -0.0038(18)
C22 0.0832(19) 0.0759(19) 0.0664(16) 0.0145(15) -0.0007(14) -0.0117(16)
C23 0.0472(13) 0.0641(16) 0.0564(13) -0.0163(12) 0.0013(11) 0.0018(12)
C24 0.090(2) 0.080(2) 0.0581(15) 0.0087(15) -0.0061(14) -0.0195(17)
C25 0.120(3) 0.097(3) 0.073(2) 0.0126(19) -0.0210(19) -0.045(2)
C26 0.150(4) 0.150(4) 0.150(4) 0.038(3) -0.079(3) 0.014(3)
C27 0.139(4) 0.305(8) 0.072(2) -0.067(4) 0.022(2) -0.033(4)
C28 0.169(5) 0.251(7) 0.128(4) 0.035(4) 0.009(3) -0.135(5)
C29 0.260(6) 0.070(3) 0.141(4) -0.015(3) -0.075(4) -0.015(3)
C31 0.0788(18) 0.0661(17) 0.0491(13) 0.0027(12) 0.0020(13) -0.0116(14)
C32 0.0821(18) 0.0538(15) 0.0507(13) 0.0006(12) 0.0026(13) 0.0004(13)
C33 0.0565(14) 0.0495(14) 0.0497(13) 0.0071(10) -0.0014(11) -0.0005(11)
C34 0.0725(16) 0.0517(15) 0.0587(14) -0.0023(12) 0.0055(13) -0.0021(12)
C35 0.0741(17) 0.0501(15) 0.0755(17) 0.0095(13) 0.0101(14) 0.0014(13)
C36 0.107(2) 0.115(3) 0.0621(17) 0.0137(18) -0.0214(17) -0.037(2)
C37 0.118(3) 0.102(3) 0.0627(17) -0.0085(17) 0.0244(18) -0.016(2)
C38 0.091(2) 0.091(2) 0.126(3) 0.034(2) 0.021(2) 0.025(2)
C39 0.120(3) 0.0529(18) 0.106(2) 0.0063(17) 0.017(2) -0.0116(18)

loop_
_atom_type_symbol
_atom_type_description
_atom_type_scat_dispersion_real
_atom_type_scat_dispersion_imag
_atom_type_scat_source
C C 0.0033 0.0016 'International Tables Vol C Tables 4.2.6.8 and 6.1.1.4'
H H 0.0000 0.0000 'International Tables Vol C Tables 4.2.6.8 and 6.1.1.4'
N N 0.0061 0.0033 'International Tables Vol C Tables 4.2.6.8 and 6.1.1.4'
O O 0.0106 0.0060 'International Tables Vol C Tables 4.2.6.8 and 6.1.1.4'
Si Si 0.0817 0.0704 'International Tables Vol C Tables 4.2.6.8 and 6.1.1.4'

loop_
_geom_angle_atom_site_label_1
_geom_angle_atom_site_label_2
_geom_angle_atom_site_label_3
_geom_angle
O3 Si O2 113.45(10)
O3 Si O4 109.52(10)
O2 Si O4 106.25(9)
O3 Si O1 106.31(9)
O2 Si O1 108.06(9)
O4 Si O1 113.39(9)
C3 O1 Si 122.29(13)
C13 O2 Si 129.65(15)
C23 O3 Si 128.34(15)
C33 O4 Si 124.56(14)
O5 N1 C5 115.7(2)
O5 N1 C1 115.3(2)
C5 N1 C1 125.2(2)
O6 N2 C11 116.1(2)
O6 N2 C15 115.9(2)
C11 N2 C15 124.3(2)
O7 N3 C21 115.3(3)
O7 N3 C25 116.0(3)
C21 N3 C25 126.2(2)
O8 N4 C31 115.7(2)
O8 N4 C35 116.1(2)
C31 N4 C35 124.4(2)
N1 C1 C2 110.08(19)
N1 C1 C7 108.7(2)
C2 C1 C7 111.3(2)
N1 C1 C6 107.2(2)
C2 C1 C6 109.8(3)
C7 C1 C6 109.6(2)
C3 C2 C1 113.5(2)
O1 C3 C2 110.74(18)
O1 C3 C4 109.21(17)
C2 C3 C4 108.22(19)
C3 C4 C5 112.71(19)
N1 C5 C4 110.2(2)
N1 C5 C8 106.7(2)
C4 C5 C8 110.3(2)
N1 C5 C9 108.8(2)
C4 C5 C9 111.4(2)
C8 C5 C9 109.4(2)
N2 C11 C12 109.5(2)
N2 C11 C17 109.5(2)
C12 C11 C17 111.4(2)
N2 C11 C16 106.8(2)
C12 C11 C16 109.2(2)
C17 C11 C16 110.3(3)
C13 C12 C11 114.2(2)
O2 C13 C14 108.9(2)
O2 C13 C12 108.33(19)
C14 C13 C12 108.7(2)
C13 C14 C15 114.0(2)
N2 C15 C14 109.6(2)
N2 C15 C18 107.0(2)
C14 C15 C18 109.2(3)
N2 C15 C19 109.6(3)
C14 C15 C19 111.5(3)
C18 C15 C19 109.8(3)
N3 C21 C22 110.0(2)
N3 C21 C26 107.8(3)
C22 C21 C26 109.7(3)
N3 C21 C27 108.1(4)
C22 C21 C27 111.3(3)
C26 C21 C27 109.9(4)
C23 C22 C21 114.6(3)
O3 C23 C22 108.8(2)
O3 C23 C24 109.5(2)
C22 C23 C24 109.0(2)
C23 C24 C25 114.1(2)
N3 C25 C29 109.2(3)
N3 C25 C24 109.3(3)
C29 C25 C24 111.5(3)
N3 C25 C28 108.1(4)
C29 C25 C28 110.0(4)
C24 C25 C28 108.7(3)
N4 C31 C37 108.7(2)
N4 C31 C36 109.8(3)
C37 C31 C36 108.0(3)
N4 C31 C32 109.4(2)
C37 C31 C32 109.6(2)
C36 C31 C32 111.3(2)
C33 C32 C31 114.7(2)
O4 C33 C32 110.80(19)
O4 C33 C34 108.58(19)
C32 C33 C34 108.8(2)
C33 C34 C35 113.9(2)
N4 C35 C39 107.5(2)
N4 C35 C34 109.9(2)
C39 C35 C34 109.4(2)
N4 C35 C38 108.8(3)
C39 C35 C38 109.4(3)
C34 C35 C38 111.7(2)

loop_
_geom_bond_atom_site_label_1
_geom_bond_atom_site_label_2
_geom_bond_distance
Si O1 1.6225(17)
Si O2 1.6088(16)
Si O3 1.6038(17)
Si O4 1.6219(17)
O1 C3 1.435(3)
O2 C13 1.437(3)
O3 C23 1.442(3)
O4 C33 1.436(3)
O5 N1 1.288(3)
O6 N2 1.278(3)
O7 N3 1.283(3)
O8 N4 1.279(3)
N1 C1 1.490(3)
N1 C5 1.484(3)
N2 C11 1.478(3)
N2 C15 1.488(3)
N3 C21 1.474(4)
N3 C25 1.495(4)
N4 C31 1.486(4)
N4 C35 1.496(4)
C1 C2 1.523(3)
C1 C6 1.529(4)
C1 C7 1.525(4)
C2 C3 1.501(3)
C3 C4 1.512(3)
C4 C5 1.521(3)
C5 C8 1.526(3)
C5 C9 1.534(4)
C11 C12 1.521(3)
C11 C16 1.530(4)
C11 C17 1.529(4)
C12 C13 1.504(3)
C13 C14 1.504(4)
C14 C15 1.519(4)
C15 C18 1.528(4)
C15 C19 1.529(4)
C21 C22 1.510(4)
C21 C26 1.524(5)
C21 C27 1.528(5)
C22 C23 1.488(4)
C23 C24 1.492(4)
C24 C25 1.524(4)
C25 C29 1.515(6)
C25 C28 1.534(6)
C31 C32 1.526(3)
C31 C36 1.526(4)
C31 C37 1.524(4)
C32 C33 1.505(3)
C33 C34 1.505(3)
C34 C35 1.525(4)
C35 C39 1.525(4)
C35 C38 1.534(4)
